data_8107406
loop_
_publ_author_name
'Li, Rong-Kai'
'Wang, Chun-Hua'
'Hou, Gui-Ge'
'Li, Cheng-Bo'

_publ_section_title
;
 Crystal structure of
 9-(2-chloroethoxy)-4-(4-methoxy-3-(trifluoromethyl)phenyl)-
 5,6-dihydrobenzo[h]quinazolin-2-amine, C22H19ClF3N3O2
;
_journal_issue 2
_journal_name_full 'Zeitschrift f\"ur Kristallographie - New Crystal Structures'
_journal_page_first 243
_journal_page_last 245
_journal_paper_doi 10.1515/ncrs-2022-0589
_journal_volume 238
_journal_year 2023
_chemical_formula_moiety 'C22 H19 Cl F3 N3 O2'
_chemical_formula_sum 'C22 H19 Cl F3 N3 O2'
_chemical_formula_weight 449.85
_space_group_crystal_system triclinic
_space_group_IT_number 2
_space_group_name_Hall '-P 1'
_space_group_name_H-M_alt 'P -1'
_atom_sites_solution_hydrogens mixed
_cell_angle_alpha 62.633(7)
_cell_angle_beta 67.095(7)
_cell_angle_gamma 68.817(6)
_cell_formula_units_Z 2
_cell_length_a 9.8138(7)
_cell_length_b 10.9739(7)
_cell_length_c 11.6878(9)
_cell_measurement_reflns_used 3424
_cell_measurement_temperature 293(2)
_cell_measurement_theta_max 28.9200
_cell_measurement_theta_min 2.1690
_cell_volume 1003.78(14)
_computing_cell_refinement 'CrysAlisPro 1.171.38.43f (Rigaku OD, 2015)'
_computing_data_collection 'CrysAlisPro 1.171.38.43f (Rigaku OD, 2015)'
_computing_data_reduction 'CrysAlisPro 1.171.38.43f (Rigaku OD, 2015)'
_computing_structure_refinement 'SHELXL-2017/1 (Sheldrick, 2017)'
_computing_structure_solution 'SHELXL-2017/1 (Sheldrick, 2017)'
_diffrn_ambient_temperature 293(2)
_diffrn_measured_fraction_theta_full 1.000
_diffrn_measured_fraction_theta_max 0.824
_diffrn_measurement_device_type 'SuperNova, Dual, Cu at zero, AtlasS2'
_diffrn_measurement_method 'CCD plate'
_diffrn_radiation_type MoK\a
_diffrn_radiation_wavelength 0.71073
_diffrn_reflns_av_R_equivalents 0.0223
_diffrn_reflns_av_unetI/netI 0.0460
_diffrn_reflns_Laue_measured_fraction_full 1.000
_diffrn_reflns_Laue_measured_fraction_max 0.824
_diffrn_reflns_limit_h_max 12
_diffrn_reflns_limit_h_min -12
_diffrn_reflns_limit_k_max 13
_diffrn_reflns_limit_k_min -9
_diffrn_reflns_limit_l_max 15
_diffrn_reflns_limit_l_min -11
_diffrn_reflns_number 7817
_diffrn_reflns_point_group_measured_fraction_full 1.000
_diffrn_reflns_point_group_measured_fraction_max 0.824
_diffrn_reflns_theta_full 25.242
_diffrn_reflns_theta_max 29.534
_diffrn_reflns_theta_min 2.037
_diffrn_source 'micro-focus sealed X-ray tube'
_exptl_absorpt_coefficient_mu 0.243
_exptl_absorpt_correction_T_max 1.00000
_exptl_absorpt_correction_T_min 0.47372
_exptl_absorpt_correction_type multi-scan
_exptl_absorpt_process_details
;
CrysAlisPro 1.171.38.43f (Rigaku Oxford Diffraction, 2015)
Empirical absorption correction using spherical harmonics,
 implemented in SCALE3 ABSPACK scaling algorithm.
;
_exptl_crystal_colour green
_exptl_crystal_density_diffrn 1.488
_exptl_crystal_description block
_exptl_crystal_F_000 464
_exptl_crystal_size_max 0.150
_exptl_crystal_size_mid 0.140
_exptl_crystal_size_min 0.100
_refine_diff_density_max 0.347
_refine_diff_density_min -0.369
_refine_diff_density_rms 0.057
_refine_ls_extinction_coef .
_refine_ls_extinction_method none
_refine_ls_goodness_of_fit_ref 1.031
_refine_ls_hydrogen_treatment mixed
_refine_ls_matrix_type full
_refine_ls_number_parameters 289
_refine_ls_number_reflns 4627
_refine_ls_number_restraints 0
_refine_ls_restrained_S_all 1.031
_refine_ls_R_factor_all 0.0599
_refine_ls_R_factor_gt 0.0454
_refine_ls_shift/su_max 0.001
_refine_ls_shift/su_mean 0.000
_refine_ls_structure_factor_coef Fsqd
_refine_ls_weighting_details 'w=1/[\s^2^(Fo^2^)+(0.0469P)^2^+0.4141P] where P=(Fo^2^+2Fc^2^)/3'
_refine_ls_weighting_scheme calc
_refine_ls_wR_factor_gt 0.1046
_refine_ls_wR_factor_ref 0.1158
_reflns_Friedel_coverage 0.000
_reflns_Friedel_fraction_full .
_reflns_Friedel_fraction_max .
_reflns_number_gt 3692
_reflns_number_total 4627
_reflns_threshold_expression 'I > 2\s(I)'
_cod_data_source_file suppl_j_ncrs-2022-0589_suppl.cif
_cod_data_source_block M2-7-24
_cod_original_cell_volume 1003.78(15)
_cod_database_code 8107406
_shelx_space_group_comment
;
The symmetry employed for this shelxl refinement is uniquely defined
by the following loop, which should always be used as a source of
symmetry information in preference to the above space-group names.
They are only intended as comments.
;
_shelx_estimated_absorpt_t_min 0.964
_shelx_estimated_absorpt_t_max 0.976

loop_
_space_group_symop_operation_xyz
'x, y, z'
'-x, -y, -z'

loop_
_atom_site_label
_atom_site_type_symbol
_atom_site_fract_x
_atom_site_fract_y
_atom_site_fract_z
_atom_site_U_iso_or_equiv
_atom_site_adp_type
_atom_site_occupancy
_atom_site_site_symmetry_order
_atom_site_calc_flag
_atom_site_refinement_flags_posn
_atom_site_refinement_flags_adp
_atom_site_refinement_flags_occupancy
_atom_site_disorder_assembly
_atom_site_disorder_group
C1 C 0.8667(2) 0.21441(18) 1.00450(16) 0.0185(4) Uani 1 1 d . . . . .
C2 C 0.80976(19) 0.26815(18) 0.81204(16) 0.0183(4) Uani 1 1 d . . . . .
C3 C 0.7408(2) 0.40652(18) 0.80431(16) 0.0190(4) Uani 1 1 d . . . . .
C4 C 0.74371(19) 0.43893(18) 0.90630(16) 0.0176(3) Uani 1 1 d . . . . .
C5 C 0.6681(2) 0.5203(2) 0.69572(18) 0.0261(4) Uani 1 1 d . . . . .
H5A H 0.635205 0.477206 0.657658 0.031 Uiso 1 1 calc R U . . .
H5B H 0.742543 0.572368 0.625033 0.031 Uiso 1 1 calc R U . . .
C6 C 0.5331(2) 0.62104(19) 0.74914(17) 0.0225(4) Uani 1 1 d . . . . .
H6A H 0.501114 0.701439 0.674660 0.027 Uiso 1 1 calc R U . . .
H6B H 0.449382 0.574212 0.803560 0.027 Uiso 1 1 calc R U . . .
C7 C 0.4962(2) 0.80384(19) 0.83955(17) 0.0218(4) Uani 1 1 d . . . . .
H7 H 0.427037 0.864026 0.789789 0.026 Uiso 1 1 calc R U . . .
C8 C 0.5253(2) 0.84683(19) 0.92065(17) 0.0225(4) Uani 1 1 d . . . . .
H8 H 0.475132 0.934798 0.925823 0.027 Uiso 1 1 calc R U . . .
C9 C 0.6296(2) 0.75805(18) 0.99418(16) 0.0205(4) Uani 1 1 d . . . . .
C10 C 0.7029(2) 0.62601(18) 0.98889(17) 0.0199(4) Uani 1 1 d . . . . .
H10 H 0.772298 0.566693 1.038561 0.024 Uiso 1 1 calc R U . . .
C11 C 0.6715(2) 0.58235(18) 0.90777(16) 0.0180(4) Uani 1 1 d . . . . .
C12 C 0.5691(2) 0.67143(18) 0.83135(16) 0.0189(4) Uani 1 1 d . . . . .
C13 C 0.8173(2) 0.21622(18) 0.71182(16) 0.0186(4) Uani 1 1 d . . . . .
C14 C 0.8646(2) 0.29219(19) 0.57519(17) 0.0205(4) Uani 1 1 d . . . . .
H14 H 0.895340 0.374951 0.545889 0.025 Uiso 1 1 calc R U . . .
C15 C 0.8664(2) 0.24580(18) 0.48218(17) 0.0201(4) Uani 1 1 d . . . . .
C16 C 0.8194(2) 0.12214(19) 0.52508(17) 0.0203(4) Uani 1 1 d . . . . .
C17 C 0.7749(2) 0.04470(19) 0.66096(17) 0.0220(4) Uani 1 1 d . . . . .
H17 H 0.745148 -0.038687 0.690670 0.026 Uiso 1 1 calc R U . . .
C18 C 0.7749(2) 0.09211(19) 0.75237(17) 0.0212(4) Uani 1 1 d . . . . .
H18 H 0.745623 0.039117 0.843297 0.025 Uiso 1 1 calc R U . . .
C19 C 0.9123(2) 0.3312(2) 0.33596(18) 0.0267(4) Uani 1 1 d . . . . .
C20 C 0.7547(2) -0.0286(2) 0.4673(2) 0.0316(5) Uani 1 1 d . . . . .
H20A H 0.811140 -0.112979 0.520732 0.047 Uiso 1 1 calc R U . . .
H20B H 0.758717 -0.039677 0.389111 0.047 Uiso 1 1 calc R U . . .
H20C H 0.651041 -0.010868 0.518494 0.047 Uiso 1 1 calc R U . . .
C21 C 0.7581(2) 0.7215(2) 1.14599(19) 0.0275(4) Uani 1 1 d . . . . .
H21A H 0.857986 0.700062 1.087696 0.033 Uiso 1 1 calc R U . . .
H21B H 0.726238 0.633818 1.205866 0.033 Uiso 1 1 calc R U . . .
C22 C 0.7640(2) 0.7944(2) 1.2256(2) 0.0313(5) Uani 1 1 d . . . . .
H22A H 0.774409 0.889969 1.167444 0.038 Uiso 1 1 calc R U . . .
H22B H 0.852042 0.745611 1.260622 0.038 Uiso 1 1 calc R U . . .
Cl1 Cl 0.59680(6) 0.79796(6) 1.36069(5) 0.03925(16) Uani 1 1 d . . . . .
F1 F 0.95667(15) 0.44491(12) 0.31196(10) 0.0339(3) Uani 1 1 d . . . . .
F2 F 0.79864(16) 0.37828(13) 0.27954(11) 0.0389(3) Uani 1 1 d . . . . .
F3 F 1.02787(16) 0.25873(13) 0.26686(11) 0.0440(4) Uani 1 1 d . . . . .
H3A H 0.932(3) 0.142(2) 1.160(2) 0.033(6) Uiso 1 1 d . . . . .
H3B H 0.985(3) 0.039(3) 1.101(2) 0.039(7) Uiso 1 1 d . . . . .
N1 N 0.80815(17) 0.34519(15) 1.00443(14) 0.0192(3) Uani 1 1 d . . . . .
N2 N 0.87066(17) 0.17029(15) 0.91274(13) 0.0190(3) Uani 1 1 d . . . . .
N3 N 0.9257(2) 0.11606(18) 1.10729(16) 0.0265(4) Uani 1 1 d . . . . .
O1 O 0.65381(16) 0.81141(13) 1.06887(13) 0.0260(3) Uani 1 1 d . . . . .
O2 O 0.81910(16) 0.08711(14) 0.42774(12) 0.0281(3) Uani 1 1 d . . . . .

loop_
_atom_site_aniso_label
_atom_site_aniso_U_11
_atom_site_aniso_U_22
_atom_site_aniso_U_33
_atom_site_aniso_U_23
_atom_site_aniso_U_13
_atom_site_aniso_U_12
C1 0.0196(9) 0.0174(9) 0.0179(8) -0.0080(7) -0.0063(7) -0.0003(7)
C2 0.0181(8) 0.0196(9) 0.0177(8) -0.0088(7) -0.0044(7) -0.0026(7)
C3 0.0221(9) 0.0179(9) 0.0178(8) -0.0067(7) -0.0082(7) -0.0021(7)
C4 0.0182(8) 0.0163(9) 0.0168(8) -0.0065(6) -0.0038(7) -0.0028(7)
C5 0.0341(11) 0.0219(10) 0.0238(9) -0.0106(7) -0.0154(8) 0.0033(8)
C6 0.0268(10) 0.0192(9) 0.0212(9) -0.0076(7) -0.0099(7) -0.0010(7)
C7 0.0213(9) 0.0169(9) 0.0215(9) -0.0044(7) -0.0064(7) -0.0009(7)
C8 0.0242(9) 0.0142(9) 0.0244(9) -0.0079(7) -0.0048(7) -0.0004(7)
C9 0.0257(9) 0.0171(9) 0.0184(8) -0.0080(7) -0.0032(7) -0.0057(7)
C10 0.0228(9) 0.0164(9) 0.0184(8) -0.0056(7) -0.0067(7) -0.0021(7)
C11 0.0209(9) 0.0153(8) 0.0158(8) -0.0060(6) -0.0031(7) -0.0037(7)
C12 0.0196(9) 0.0179(9) 0.0156(8) -0.0053(6) -0.0029(7) -0.0036(7)
C13 0.0209(9) 0.0168(9) 0.0188(8) -0.0081(7) -0.0087(7) 0.0008(7)
C14 0.0227(9) 0.0179(9) 0.0219(9) -0.0081(7) -0.0076(7) -0.0028(7)
C15 0.0208(9) 0.0198(9) 0.0186(8) -0.0075(7) -0.0069(7) -0.0012(7)
C16 0.0222(9) 0.0223(9) 0.0207(9) -0.0126(7) -0.0074(7) -0.0015(7)
C17 0.0250(9) 0.0198(9) 0.0241(9) -0.0091(7) -0.0079(7) -0.0056(7)
C18 0.0243(9) 0.0208(9) 0.0171(8) -0.0061(7) -0.0059(7) -0.0046(7)
C19 0.0359(11) 0.0231(10) 0.0213(9) -0.0094(7) -0.0072(8) -0.0059(8)
C20 0.0389(12) 0.0335(12) 0.0343(11) -0.0199(9) -0.0116(9) -0.0090(9)
C21 0.0293(10) 0.0260(10) 0.0335(10) -0.0162(8) -0.0115(8) -0.0027(8)
C22 0.0305(11) 0.0317(11) 0.0399(11) -0.0213(9) -0.0095(9) -0.0050(9)
Cl1 0.0408(3) 0.0462(3) 0.0350(3) -0.0229(2) -0.0085(2) -0.0057(2)
F1 0.0503(8) 0.0288(6) 0.0229(6) -0.0038(5) -0.0083(5) -0.0185(6)
F2 0.0594(9) 0.0338(7) 0.0300(6) -0.0024(5) -0.0285(6) -0.0120(6)
F3 0.0539(8) 0.0376(7) 0.0233(6) -0.0141(5) 0.0076(6) -0.0077(6)
N1 0.0239(8) 0.0166(8) 0.0183(7) -0.0077(6) -0.0084(6) -0.0011(6)
N2 0.0230(8) 0.0177(8) 0.0172(7) -0.0080(6) -0.0073(6) -0.0014(6)
N3 0.0411(10) 0.0185(9) 0.0246(8) -0.0121(7) -0.0193(7) 0.0051(7)
O1 0.0368(8) 0.0174(7) 0.0285(7) -0.0119(5) -0.0151(6) 0.0001(6)
O2 0.0394(8) 0.0309(8) 0.0225(7) -0.0137(6) -0.0084(6) -0.0119(6)

loop_
_atom_type_symbol
_atom_type_description
_atom_type_scat_dispersion_real
_atom_type_scat_dispersion_imag
_atom_type_scat_source
C C 0.0033 0.0016 'International Tables Vol C Tables 4.2.6.8 and 6.1.1.4'
H H 0.0000 0.0000 'International Tables Vol C Tables 4.2.6.8 and 6.1.1.4'
N N 0.0061 0.0033 'International Tables Vol C Tables 4.2.6.8 and 6.1.1.4'
O O 0.0106 0.0060 'International Tables Vol C Tables 4.2.6.8 and 6.1.1.4'
F F 0.0171 0.0103 'International Tables Vol C Tables 4.2.6.8 and 6.1.1.4'
Cl Cl 0.1484 0.1585 'International Tables Vol C Tables 4.2.6.8 and 6.1.1.4'

loop_
_geom_angle_atom_site_label_1
_geom_angle_atom_site_label_2
_geom_angle_atom_site_label_3
_geom_angle
_geom_angle_site_symmetry_1
_geom_angle_site_symmetry_3
N1 C1 N2 126.10(16) . .
N1 C1 N3 117.31(15) . .
N2 C1 N3 116.58(15) . .
N2 C2 C3 122.66(15) . .
N2 C2 C13 114.83(15) . .
C3 C2 C13 122.49(15) . .
C2 C3 C4 115.47(15) . .
C2 C3 C5 125.27(15) . .
C4 C3 C5 119.25(15) . .
N1 C4 C3 122.96(15) . .
N1 C4 C11 117.59(14) . .
C3 C4 C11 119.44(15) . .
C3 C5 C6 111.64(14) . .
C3 C5 H5A 109.3 . .
C6 C5 H5A 109.3 . .
C3 C5 H5B 109.3 . .
C6 C5 H5B 109.3 . .
H5A C5 H5B 108.0 . .
C12 C6 C5 112.13(16) . .
C12 C6 H6A 109.2 . .
C5 C6 H6A 109.2 . .
C12 C6 H6B 109.2 . .
C5 C6 H6B 109.2 . .
H6A C6 H6B 107.9 . .
C8 C7 C12 121.07(17) . .
C8 C7 H7 119.5 . .
C12 C7 H7 119.5 . .
C7 C8 C9 119.78(16) . .
C7 C8 H8 120.1 . .
C9 C8 H8 120.1 . .
O1 C9 C10 123.95(17) . .
O1 C9 C8 115.52(15) . .
C10 C9 C8 120.53(16) . .
C9 C10 C11 119.41(17) . .
C9 C10 H10 120.3 . .
C11 C10 H10 120.3 . .
C12 C11 C10 120.70(15) . .
C12 C11 C4 119.44(15) . .
C10 C11 C4 119.83(16) . .
C11 C12 C7 118.49(16) . .
C11 C12 C6 119.87(15) . .
C7 C12 C6 121.54(16) . .
C18 C13 C14 118.29(15) . .
C18 C13 C2 120.69(15) . .
C14 C13 C2 121.01(15) . .
C15 C14 C13 120.78(16) . .
C15 C14 H14 119.6 . .
C13 C14 H14 119.6 . .
C14 C15 C16 120.10(16) . .
C14 C15 C19 120.11(16) . .
C16 C15 C19 119.74(15) . .
O2 C16 C17 124.31(16) . .
O2 C16 C15 116.34(15) . .
C17 C16 C15 119.35(15) . .
C16 C17 C18 119.73(16) . .
C16 C17 H17 120.1 . .
C18 C17 H17 120.1 . .
C13 C18 C17 121.72(16) . .
C13 C18 H18 119.1 . .
C17 C18 H18 119.1 . .
F2 C19 F3 106.28(15) . .
F2 C19 F1 106.57(15) . .
F3 C19 F1 106.38(16) . .
F2 C19 C15 112.06(16) . .
F3 C19 C15 112.97(16) . .
F1 C19 C15 112.11(15) . .
O2 C20 H20A 109.5 . .
O2 C20 H20B 109.5 . .
H20A C20 H20B 109.5 . .
O2 C20 H20C 109.5 . .
H20A C20 H20C 109.5 . .
H20B C20 H20C 109.5 . .
O1 C21 C22 108.69(16) . .
O1 C21 H21A 110.0 . .
C22 C21 H21A 110.0 . .
O1 C21 H21B 110.0 . .
C22 C21 H21B 110.0 . .
H21A C21 H21B 108.3 . .
C21 C22 Cl1 111.21(15) . .
C21 C22 H22A 109.4 . .
Cl1 C22 H22A 109.4 . .
C21 C22 H22B 109.4 . .
Cl1 C22 H22B 109.4 . .
H22A C22 H22B 108.0 . .
C4 N1 C1 116.52(14) . .
C1 N2 C2 116.21(14) . .
C1 N3 H3A 118.0(16) . .
C1 N3 H3B 120.0(16) . .
H3A N3 H3B 118(2) . .
C9 O1 C21 116.25(13) . .
C16 O2 C20 118.13(14) . .

loop_
_geom_bond_atom_site_label_1
_geom_bond_atom_site_label_2
_geom_bond_distance
_geom_bond_site_symmetry_2
C1 N1 1.339(2) .
C1 N2 1.348(2) .
C1 N3 1.357(2) .
C2 N2 1.348(2) .
C2 C3 1.397(2) .
C2 C13 1.489(2) .
C3 C4 1.404(2) .
C3 C5 1.511(2) .
C4 N1 1.335(2) .
C4 C11 1.480(2) .
C5 C6 1.517(2) .
C5 H5A 0.9700 .
C5 H5B 0.9700 .
C6 C12 1.499(2) .
C6 H6A 0.9700 .
C6 H6B 0.9700 .
C7 C8 1.386(3) .
C7 C12 1.399(2) .
C7 H7 0.9300 .
C8 C9 1.389(3) .
C8 H8 0.9300 .
C9 O1 1.376(2) .
C9 C10 1.384(2) .
C10 C11 1.406(2) .
C10 H10 0.9300 .
C11 C12 1.396(2) .
C13 C18 1.384(2) .
C13 C14 1.393(2) .
C14 C15 1.389(2) .
C14 H14 0.9300 .
C15 C16 1.398(3) .
C15 C19 1.495(2) .
C16 O2 1.359(2) .
C16 C17 1.387(2) .
C17 C18 1.387(2) .
C17 H17 0.9300 .
C18 H18 0.9300 .
C19 F2 1.338(2) .
C19 F3 1.340(2) .
C19 F1 1.342(2) .
C20 O2 1.427(2) .
C20 H20A 0.9600 .
C20 H20B 0.9600 .
C20 H20C 0.9600 .
C21 O1 1.416(2) .
C21 C22 1.506(3) .
C21 H21A 0.9700 .
C21 H21B 0.9700 .
C22 Cl1 1.783(2) .
C22 H22A 0.9700 .
C22 H22B 0.9700 .
N3 H3A 0.82(2) .
N3 H3B 0.85(3) .

loop_
_geom_hbond_atom_site_label_D
_geom_hbond_atom_site_label_H
_geom_hbond_atom_site_label_A
_geom_hbond_distance_DH
_geom_hbond_distance_HA
_geom_hbond_distance_DA
_geom_hbond_angle_DHA
_geom_hbond_site_symmetry_A
_geom_hbond_publ_flag
N3 H3B N2 0.85(3) 2.26(3) 3.114(2) 176(2) 2_757 yes
C21 H21B F2 0.97 2.43 3.282(2) 145.8 1_556 yes
C20 H20B Cl1 0.96 2.97 3.659(2) 129.9 1_544 yes
C17 H17 F3 0.93 2.63 3.095(2) 111.6 2_756 yes
C8 H8 O1 0.93 2.63 3.558(2) 176.9 2_677 yes

loop_
_geom_torsion_atom_site_label_1
_geom_torsion_atom_site_label_2
_geom_torsion_atom_site_label_3
_geom_torsion_atom_site_label_4
_geom_torsion
_geom_torsion_site_symmetry_1
_geom_torsion_site_symmetry_2
_geom_torsion_site_symmetry_3
_geom_torsion_site_symmetry_4
N2 C2 C3 C4 2.2(3) . . . .
C13 C2 C3 C4 -179.77(15) . . . .
N2 C2 C3 C5 -178.86(17) . . . .
C13 C2 C3 C5 -0.9(3) . . . .
C2 C3 C4 N1 0.2(3) . . . .
C5 C3 C4 N1 -178.73(17) . . . .
C2 C3 C4 C11 -179.10(15) . . . .
C5 C3 C4 C11 1.9(2) . . . .
C2 C3 C5 C6 146.67(17) . . . .
C4 C3 C5 C6 -34.5(2) . . . .
C3 C5 C6 C12 48.5(2) . . . .
C12 C7 C8 C9 0.7(3) . . . .
C7 C8 C9 O1 178.33(16) . . . .
C7 C8 C9 C10 -1.1(3) . . . .
O1 C9 C10 C11 -179.08(15) . . . .
C8 C9 C10 C11 0.3(3) . . . .
C9 C10 C11 C12 0.9(3) . . . .
C9 C10 C11 C4 -177.13(15) . . . .
N1 C4 C11 C12 -162.83(16) . . . .
C3 C4 C11 C12 16.5(2) . . . .
N1 C4 C11 C10 15.3(2) . . . .
C3 C4 C11 C10 -165.35(16) . . . .
C10 C11 C12 C7 -1.3(2) . . . .
C4 C11 C12 C7 176.74(15) . . . .
C10 C11 C12 C6 -177.89(16) . . . .
C4 C11 C12 C6 0.2(2) . . . .
C8 C7 C12 C11 0.5(3) . . . .
C8 C7 C12 C6 177.03(16) . . . .
C5 C6 C12 C11 -33.0(2) . . . .
C5 C6 C12 C7 150.51(17) . . . .
N2 C2 C13 C18 47.3(2) . . . .
C3 C2 C13 C18 -130.85(19) . . . .
N2 C2 C13 C14 -133.80(18) . . . .
C3 C2 C13 C14 48.1(2) . . . .
C18 C13 C14 C15 1.2(3) . . . .
C2 C13 C14 C15 -177.75(17) . . . .
C13 C14 C15 C16 0.5(3) . . . .
C13 C14 C15 C19 177.87(17) . . . .
C14 C15 C16 O2 177.55(16) . . . .
C19 C15 C16 O2 0.2(3) . . . .
C14 C15 C16 C17 -1.7(3) . . . .
C19 C15 C16 C17 -179.08(17) . . . .
O2 C16 C17 C18 -177.97(17) . . . .
C15 C16 C17 C18 1.2(3) . . . .
C14 C13 C18 C17 -1.7(3) . . . .
C2 C13 C18 C17 177.25(17) . . . .
C16 C17 C18 C13 0.5(3) . . . .
C14 C15 C19 F2 -116.13(19) . . . .
C16 C15 C19 F2 61.3(2) . . . .
C14 C15 C19 F3 123.85(19) . . . .
C16 C15 C19 F3 -58.8(2) . . . .
C14 C15 C19 F1 3.7(3) . . . .
C16 C15 C19 F1 -178.95(16) . . . .
O1 C21 C22 Cl1 73.47(19) . . . .
C3 C4 N1 C1 -2.3(2) . . . .
C11 C4 N1 C1 177.02(15) . . . .
N2 C1 N1 C4 2.3(3) . . . .
N3 C1 N1 C4 -176.74(16) . . . .
N1 C1 N2 C2 0.1(3) . . . .
N3 C1 N2 C2 179.06(16) . . . .
C3 C2 N2 C1 -2.4(2) . . . .
C13 C2 N2 C1 179.48(15) . . . .
C10 C9 O1 C21 -1.5(2) . . . .
C8 C9 O1 C21 179.08(16) . . . .
C22 C21 O1 C9 -177.20(15) . . . .
C17 C16 O2 C20 6.6(3) . . . .
C15 C16 O2 C20 -172.55(17) . . . .
